data_2237085
loop_
_publ_author_name
'Quan, Jing'

_publ_section_title
;
 Cyanomethanaminium perchlorate
;
_journal_coeditor_code XU5654
_journal_issue 12
_journal_name_full 'Acta Crystallographica Section E'
_journal_page_first o3480
_journal_paper_doi 10.1107/S1600536812047782
_journal_volume 68
_journal_year 2012
_chemical_formula_iupac 'C2 H5 N2 +, Cl O4 -'
_chemical_formula_moiety 'C2 H5 N2 +, Cl O4 -'
_chemical_formula_sum 'C2 H5 Cl N2 O4'
_chemical_formula_weight 156.53
_chemical_name_systematic
;
Cyanomethanaminium perchlorate
;
_space_group_IT_number 61
_symmetry_cell_setting orthorhombic
_symmetry_space_group_name_Hall '-P 2ac 2ab'
_symmetry_space_group_name_H-M 'P b c a'
_atom_sites_solution_hydrogens geom
_atom_sites_solution_primary direct
_atom_sites_solution_secondary difmap
_audit_creation_method SHELXL-97
_cell_angle_alpha 90.00
_cell_angle_beta 90.00
_cell_angle_gamma 90.00
_cell_formula_units_Z 8
_cell_length_a 9.908(2)
_cell_length_b 10.398(2)
_cell_length_c 11.176(2)
_cell_measurement_reflns_used 1321
_cell_measurement_temperature 293(2)
_cell_measurement_theta_max 27.480
_cell_measurement_theta_min 2.6165
_cell_volume 1151.4(4)
_computing_cell_refinement 'CrystalClear (Rigaku, 2005)'
_computing_data_collection 'CrystalClear (Rigaku, 2005)'
_computing_data_reduction 'CrystalClear (Rigaku, 2005)'
_computing_molecular_graphics 'SHELXTL (Sheldrick, 2008)'
_computing_publication_material 'SHELXTL (Sheldrick, 2008)'
_computing_structure_refinement 'SHELXTL (Sheldrick, 2008)'
_computing_structure_solution 'SHELXTL (Sheldrick, 2008)'
_diffrn_ambient_temperature 293(2)
_diffrn_detector_area_resol_mean 13.6612
_diffrn_measured_fraction_theta_full 1.000
_diffrn_measured_fraction_theta_max 1.000
_diffrn_measurement_device_type 'Rigaku Mercury2'
_diffrn_measurement_method CCD_Profile_fitting
_diffrn_radiation_monochromator graphite
_diffrn_radiation_source 'fine-focus sealed tube'
_diffrn_radiation_type MoK\a
_diffrn_radiation_wavelength 0.71073
_diffrn_reflns_av_R_equivalents 0.0436
_diffrn_reflns_av_sigmaI/netI 0.0266
_diffrn_reflns_limit_h_max 12
_diffrn_reflns_limit_h_min -12
_diffrn_reflns_limit_k_max 13
_diffrn_reflns_limit_k_min -13
_diffrn_reflns_limit_l_max 14
_diffrn_reflns_limit_l_min -14
_diffrn_reflns_number 10965
_diffrn_reflns_theta_full 27.48
_diffrn_reflns_theta_max 27.48
_diffrn_reflns_theta_min 3.37
_exptl_absorpt_coefficient_mu 0.607
_exptl_absorpt_correction_T_max 0.90
_exptl_absorpt_correction_T_min 0.88
_exptl_absorpt_correction_type multi-scan
_exptl_absorpt_process_details '(CrystalClear; Rigaku, 2005)'
_exptl_crystal_colour colorless
_exptl_crystal_density_diffrn 1.806
_exptl_crystal_density_method 'not measured'
_exptl_crystal_description prism
_exptl_crystal_F_000 640
_exptl_crystal_size_max 0.20
_exptl_crystal_size_mid 0.19
_exptl_crystal_size_min 0.18
_refine_diff_density_max 0.404
_refine_diff_density_min -0.366
_refine_ls_extinction_coef 0.072(3)
_refine_ls_extinction_expression Fc^*^=kFc[1+0.001xFc^2^\l^3^/sin(2\q)]^-1/4^
_refine_ls_extinction_method 'SHELXTL (Sheldrick, 2008)'
_refine_ls_goodness_of_fit_ref 1.120
_refine_ls_hydrogen_treatment constr
_refine_ls_matrix_type full
_refine_ls_number_parameters 84
_refine_ls_number_reflns 1321
_refine_ls_number_restraints 0
_refine_ls_restrained_S_all 1.120
_refine_ls_R_factor_all 0.0392
_refine_ls_R_factor_gt 0.0344
_refine_ls_shift/su_max 0.002
_refine_ls_shift/su_mean 0.000
_refine_ls_structure_factor_coef Fsqd
_refine_ls_weighting_details 'calc w=1/[\s^2^(Fo^2^)+(0.0373P)^2^+0.8373P] where P=(Fo^2^+2Fc^2^)/3'
_refine_ls_weighting_scheme calc
_refine_ls_wR_factor_gt 0.0936
_refine_ls_wR_factor_ref 0.0960
_reflns_number_gt 1151
_reflns_number_total 1321
_reflns_threshold_expression I>2sigma(I)
_cod_data_source_file xu5654.cif
_cod_data_source_block I
_cod_database_code 2237085
_cod_database_fobs_code 2237085

loop_
_symmetry_equiv_pos_as_xyz
'x, y, z'
'-x+1/2, -y, z+1/2'
'x+1/2, -y+1/2, -z'
'-x, y+1/2, -z+1/2'
'-x, -y, -z'
'x-1/2, y, -z-1/2'
'-x-1/2, y-1/2, z'
'x, -y-1/2, z-1/2'

loop_
_atom_site_type_symbol
_atom_site_label
_atom_site_fract_x
_atom_site_fract_y
_atom_site_fract_z
_atom_site_U_iso_or_equiv
_atom_site_adp_type
_atom_site_calc_flag
_atom_site_refinement_flags
_atom_site_occupancy
_atom_site_symmetry_multiplicity
Cl Cl1 0.24234(4) 0.55298(4) 0.39030(4) 0.0262(2) Uani d . 1 1
N N1 0.38874(19) 0.80122(18) 0.60010(15) 0.0338(4) Uani d . 1 1
H H1C 0.3343 0.8461 0.6478 0.051 Uiso calc R 1 1
H H1D 0.3423 0.7726 0.5374 0.051 Uiso calc R 1 1
H H1E 0.4558 0.8514 0.5750 0.051 Uiso calc R 1 1
N N2 0.5768(2) 0.7581(2) 0.85728(18) 0.0503(6) Uani d . 1 1
O O1 0.30000(17) 0.51248(16) 0.27907(14) 0.0432(4) Uani d . 1 1
O O2 0.10533(16) 0.50926(18) 0.39645(16) 0.0485(5) Uani d . 1 1
O O3 0.31737(19) 0.50020(19) 0.48743(16) 0.0521(5) Uani d . 1 1
O O4 0.24459(16) 0.69160(15) 0.39638(15) 0.0414(5) Uani d . 1 1
C C1 0.4448(2) 0.6911(2) 0.6667(2) 0.0354(5) Uani d . 1 1
H H1A 0.3718 0.6343 0.6900 0.042 Uiso calc R 1 1
H H1B 0.5049 0.6432 0.6147 0.042 Uiso calc R 1 1
C C2 0.5189(2) 0.7311(2) 0.77361(19) 0.0335(5) Uani d . 1 1

loop_
_atom_site_aniso_label
_atom_site_aniso_U_11
_atom_site_aniso_U_22
_atom_site_aniso_U_33
_atom_site_aniso_U_12
_atom_site_aniso_U_13
_atom_site_aniso_U_23
Cl1 0.0279(3) 0.0258(3) 0.0249(3) 0.00019(17) -0.00002(18) -0.00046(17)
N1 0.0368(10) 0.0363(10) 0.0283(9) -0.0023(7) -0.0062(7) -0.0005(7)
N2 0.0541(12) 0.0613(15) 0.0354(11) -0.0057(11) -0.0128(9) -0.0011(10)
O1 0.0516(10) 0.0449(9) 0.0331(9) 0.0040(8) 0.0122(7) -0.0064(7)
O2 0.0319(9) 0.0492(10) 0.0643(12) -0.0084(7) 0.0085(8) -0.0033(8)
O3 0.0638(12) 0.0515(10) 0.0409(10) 0.0079(9) -0.0182(9) 0.0077(8)
O4 0.0529(11) 0.0247(9) 0.0466(11) 0.0000(6) -0.0076(8) -0.0046(6)
C1 0.0415(11) 0.0306(11) 0.0341(11) -0.0017(9) -0.0089(10) -0.0009(9)
C2 0.0308(10) 0.0386(11) 0.0310(11) -0.0019(9) -0.0016(8) 0.0028(9)

loop_
_atom_type_symbol
_atom_type_description
_atom_type_scat_dispersion_real
_atom_type_scat_dispersion_imag
_atom_type_scat_source
C C 0.0033 0.0016 'International Tables Vol C Tables 4.2.6.8 and 6.1.1.4'
Cl Cl 0.1484 0.1585 'International Tables Vol C Tables 4.2.6.8 and 6.1.1.4'
N N 0.0061 0.0033 'International Tables Vol C Tables 4.2.6.8 and 6.1.1.4'
O O 0.0106 0.0060 'International Tables Vol C Tables 4.2.6.8 and 6.1.1.4'
H H 0.0000 0.0000 'International Tables Vol C Tables 4.2.6.8 and 6.1.1.4'

loop_
_geom_angle_atom_site_label_1
_geom_angle_atom_site_label_2
_geom_angle_atom_site_label_3
_geom_angle
O3 Cl1 O1 109.87(11)
O3 Cl1 O2 109.59(12)
O1 Cl1 O2 109.04(11)
O3 Cl1 O4 109.92(11)
O1 Cl1 O4 109.18(10)
O2 Cl1 O4 109.22(10)
C1 N1 H1C 109.5
C1 N1 H1D 109.5
H1C N1 H1D 109.5
C1 N1 H1E 109.5
H1C N1 H1E 109.5
H1D N1 H1E 109.5
C2 C1 N1 112.37(18)
C2 C1 H1A 109.1
N1 C1 H1A 109.1
C2 C1 H1B 109.1
N1 C1 H1B 109.1
H1A C1 H1B 107.9
N2 C2 C1 177.8(2)

loop_
_geom_bond_atom_site_label_1
_geom_bond_atom_site_label_2
_geom_bond_distance
Cl1 O3 1.4256(17)
Cl1 O1 1.4314(16)
Cl1 O2 1.4333(17)
Cl1 O4 1.4431(16)
N1 C1 1.475(3)
N1 H1C 0.8900
N1 H1D 0.8900
N1 H1E 0.8900
N2 C2 1.133(3)
C1 C2 1.462(3)
C1 H1A 0.9700
C1 H1B 0.9700

loop_
_geom_hbond_atom_site_label_D
_geom_hbond_atom_site_label_H
_geom_hbond_atom_site_label_A
_geom_hbond_site_symmetry_A
_geom_hbond_distance_DH
_geom_hbond_distance_HA
_geom_hbond_distance_DA
_geom_hbond_angle_DHA
N1 H1C O1 8_576 0.89 2.10 2.920(2) 152
N1 H1D O4 . 0.89 2.03 2.919(2) 175
N1 H1E O2 3_566 0.89 2.10 2.914(3) 152
C1 H1A O1 2_565 0.97 2.49 3.456(3) 172
C1 H1B O3 5_666 0.97 2.57 3.532(3) 169

loop_
_cod_related_entry_id
_cod_related_entry_database
_cod_related_entry_code
1 ChemSpider 30658265
